data_4061544
_journal_name_full Organometallics
_journal_paper_doi 10.1021/om050316l
_journal_year 2005
_chemical_formula_sum 'C16 H41 N9 O14 Pt2'
_chemical_formula_weight 973.70
_space_group_IT_number 14
_symmetry_cell_setting monoclinic
_symmetry_space_group_name_Hall '-P 2ybc'
_symmetry_space_group_name_H-M 'P 1 21/c 1'
_cell_angle_alpha 90.00
_cell_angle_beta 96.791(3)
_cell_angle_gamma 90.00
_cell_formula_units_Z 4
_cell_length_a 9.6633(13)
_cell_length_b 10.1921(14)
_cell_length_c 31.498(4)
_cell_measurement_temperature 120(2)
_cell_volume 3080.4(7)
_diffrn_ambient_temperature 120(2)
_exptl_crystal_density_diffrn 2.095
_cod_depositor_comments
;
The following automatic conversions were performed:
'_symmetry_cell_setting' value 'Monoclinic' changed to 'monoclinic'
according to '/home/saulius/struct/CIF-dictionaries/cif_core.dic'
dictionary named 'cif_core.dic' version 2.4.1 from 2010-06-29.

Automatic conversion script
Id: cif_fix_enum 1527 2010-12-29 10:47:43Z saulius 
;
_cod_original_sg_symbol_H-M 'P 21/c'
_cod_database_code 4061544

loop_
_symmetry_equiv_pos_as_xyz
'x, y, z'
'-x, y+1/2, -z+1/2'
'-x, -y, -z'
'x, -y-1/2, z-1/2'

loop_
_atom_site_label
_atom_site_type_symbol
_atom_site_fract_x
_atom_site_fract_y
_atom_site_fract_z
_atom_site_U_iso_or_equiv
_atom_site_adp_type
_atom_site_occupancy
_atom_site_symmetry_multiplicity
_atom_site_calc_flag
_atom_site_refinement_flags
_atom_site_disorder_assembly
_atom_site_disorder_group
C1 C 0.7692(6) 0.5154(6) 0.1248(2) 0.0189(13) Uani 1 1 d . . .
C2 C 0.7033(7) 0.4469(6) 0.1548(2) 0.0215(13) Uani 1 1 d . . .
C3 C 0.6315(7) 0.3315(6) 0.1425(2) 0.0248(15) Uani 1 1 d . . .
C4 C 0.6261(8) 0.2864(7) 0.1012(2) 0.0312(17) Uani 1 1 d . . .
C5 C 0.6936(8) 0.3542(7) 0.0714(2) 0.0318(17) Uani 1 1 d . . .
C6 C 0.7652(7) 0.4685(6) 0.0836(2) 0.0236(14) Uani 1 1 d . . .
C7 C 0.8196(6) 0.8550(6) 0.0641(2) 0.0186(13) Uani 1 1 d . . .
C8 C 0.7546(7) 0.8754(6) 0.0181(2) 0.0242(14) Uani 1 1 d . . .
C9 C 0.8352(10) 0.7848(8) -0.0099(3) 0.044(2) Uani 1 1 d . . .
H9A H 0.9343 0.8082 -0.0060 0.065 Uiso 1 1 calc R . .
H9B H 0.7983 0.7958 -0.0400 0.065 Uiso 1 1 calc R . .
H9C H 0.8241 0.6933 -0.0014 0.065 Uiso 1 1 calc R . .
C10 C 0.6016(8) 0.8365(9) 0.0128(3) 0.046(2) Uani 1 1 d . . .
H10A H 0.5921 0.7474 0.0238 0.070 Uiso 1 1 calc R . .
H10B H 0.5650 0.8394 -0.0175 0.070 Uiso 1 1 calc R . .
H10C H 0.5491 0.8977 0.0288 0.070 Uiso 1 1 calc R . .
C11 C 0.7713(8) 1.0187(7) 0.0033(2) 0.0347(17) Uani 1 1 d . . .
H11A H 0.7332 1.0786 0.0233 0.052 Uiso 1 1 calc R . .
H11B H 0.7210 1.0304 -0.0253 0.052 Uiso 1 1 calc R . .
H11C H 0.8704 1.0380 0.0026 0.052 Uiso 1 1 calc R . .
C12 C 1.1446(7) 0.6733(6) 0.1061(2) 0.0196(13) Uani 1 1 d . . .
C13 C 1.2565(7) 0.5935(6) 0.0881(2) 0.0259(15) Uani 1 1 d . . .
C14 C 1.2607(8) 0.4564(7) 0.1086(3) 0.0388(19) Uani 1 1 d . . .
H14A H 1.1675 0.4172 0.1041 0.058 Uiso 1 1 calc R . .
H14B H 1.2910 0.4638 0.1393 0.058 Uiso 1 1 calc R . .
H14C H 1.3263 0.4008 0.0953 0.058 Uiso 1 1 calc R . .
C15 C 1.2158(9) 0.5821(7) 0.0404(2) 0.041(2) Uani 1 1 d . . .
H15A H 1.1228 0.5430 0.0349 0.061 Uiso 1 1 calc R . .
H15B H 1.2833 0.5265 0.0280 0.061 Uiso 1 1 calc R . .
H15C H 1.2149 0.6695 0.0274 0.061 Uiso 1 1 calc R . .
C16 C 1.4015(7) 0.6557(8) 0.0975(3) 0.043(2) Uani 1 1 d . . .
H16A H 1.4708 0.5984 0.0866 0.064 Uiso 1 1 calc R . .
H16B H 1.4244 0.6670 0.1284 0.064 Uiso 1 1 calc R . .
H16C H 1.4018 0.7413 0.0833 0.064 Uiso 1 1 calc R . .
H1 H 0.638(6) 0.448(7) 0.204(3) 0.05(3) Uiso 1 1 d D . .
H3 H 0.591(7) 0.287(6) 0.163(2) 0.019(17) Uiso 1 1 d . . .
H4 H 0.597(9) 0.223(8) 0.094(3) 0.05(3) Uiso 1 1 d . . .
H5 H 0.685(7) 0.327(6) 0.043(2) 0.019(17) Uiso 1 1 d . . .
H6 H 0.813(7) 0.511(7) 0.059(2) 0.028(19) Uiso 1 1 d . . .
H15 H 0.955(6) 0.977(5) 0.0664(18) 0.021(19) Uiso 1 1 d D . .
H40 H 0.140(9) 0.215(9) 0.140(3) 0.06(3) Uiso 1 1 d . . .
H41 H 0.223(7) 0.114(6) 0.124(2) 0.015(18) Uiso 1 1 d . . .
N1 N 0.7283(5) 0.7581(5) 0.17292(17) 0.0205(11) Uani 1 1 d . . .
H1A H 0.6795 0.6897 0.1823 0.031 Uiso 1 1 calc R . .
H1B H 0.6692 0.8117 0.1563 0.031 Uiso 1 1 calc R . .
H1C H 0.7697 0.8040 0.1957 0.031 Uiso 1 1 calc R . .
N2 N 0.9802(6) 0.6026(5) 0.19063(18) 0.0239(12) Uani 1 1 d . . .
H2A H 0.9921 0.5157 0.1855 0.036 Uiso 1 1 calc R . .
H2B H 0.9300 0.6122 0.2131 0.036 Uiso 1 1 calc R . .
H2C H 1.0650 0.6414 0.1969 0.036 Uiso 1 1 calc R . .
N3 N 0.8796(6) 1.0477(5) 0.1582(2) 0.0267(13) Uani 1 1 d . . .
H3A H 0.9009 1.1289 0.1489 0.040 Uiso 1 1 calc R . .
H3B H 0.8827 1.0485 0.1872 0.040 Uiso 1 1 calc R . .
H3C H 0.7925 1.0249 0.1463 0.040 Uiso 1 1 calc R . .
N4 N 1.1323(6) 0.9138(5) 0.20005(18) 0.0259(13) Uani 1 1 d . . .
H4A H 1.1995 0.8510 0.2013 0.039 Uiso 1 1 calc R . .
H4B H 1.0740 0.8967 0.2200 0.039 Uiso 1 1 calc R . .
H4C H 1.1727 0.9937 0.2053 0.039 Uiso 1 1 calc R . .
N5 N 0.9206(6) 0.9265(5) 0.08112(18) 0.0187(11) Uani 1 1 d D . .
N6 N 1.1639(5) 0.7907(5) 0.12134(17) 0.0184(11) Uani 1 1 d . . .
H6A H 1.2501 0.8202 0.1236 0.022 Uiso 1 1 calc R . .
N7 N 0.2803(6) 0.6393(6) 0.2531(2) 0.0316(14) Uani 1 1 d . . .
N8 N 0.1071(6) 0.2931(5) 0.22107(19) 0.0271(13) Uani 1 1 d . . .
N9 N 0.4723(6) 0.9787(5) 0.1259(2) 0.0289(14) Uani 1 1 d . . .
O1 O 0.7067(5) 0.4946(4) 0.19559(15) 0.0269(10) Uani 1 1 d D . .
O2 O 0.7716(4) 0.7573(4) 0.08301(13) 0.0217(9) Uani 1 1 d . . .
O3 O 1.0233(5) 0.6162(4) 0.10358(15) 0.0220(9) Uani 1 1 d . . .
O4 O 0.3136(7) 0.6613(6) 0.21622(19) 0.0505(16) Uani 1 1 d . . .
O5 O 0.1737(6) 0.6892(5) 0.26417(19) 0.0406(14) Uani 1 1 d . . .
O6 O 0.3521(5) 0.5654(5) 0.27848(17) 0.0386(13) Uani 1 1 d . . .
O7 O 0.1024(5) 0.3774(4) 0.25001(15) 0.0289(11) Uani 1 1 d . . .
O8 O 0.0645(6) 0.3208(4) 0.18294(16) 0.0352(13) Uani 1 1 d . . .
O9 O 0.1533(7) 0.1814(4) 0.23113(17) 0.0463(16) Uani 1 1 d . . .
O10 O 0.5969(5) 0.9633(5) 0.11935(17) 0.0322(11) Uani 1 1 d . . .
O11 O 0.3945(5) 1.0465(6) 0.10000(18) 0.0424(14) Uani 1 1 d . . .
O12 O 0.4274(6) 0.9241(5) 0.15663(17) 0.0351(12) Uani 1 1 d . . .
O13 O 0.5253(6) 0.3878(5) 0.24222(18) 0.0411(13) Uani 1 1 d . . .
O14 O 0.1404(6) 0.1265(5) 0.12268(18) 0.0335(12) Uani 1 1 d . . .
Pt1 Pt 0.87695(2) 0.68832(2) 0.138040(7) 0.01521(9) Uani 1 1 d . . .
Pt2 Pt 1.02129(2) 0.91397(2) 0.140515(7) 0.01579(9) Uani 1 1 d . . .

loop_
_atom_site_aniso_label
_atom_site_aniso_U_11
_atom_site_aniso_U_22
_atom_site_aniso_U_33
_atom_site_aniso_U_23
_atom_site_aniso_U_13
_atom_site_aniso_U_12
C1 0.021(3) 0.016(3) 0.018(3) -0.004(2) -0.001(3) -0.005(2)
C2 0.024(3) 0.021(3) 0.019(3) -0.003(3) -0.001(3) -0.003(3)
C3 0.029(3) 0.020(3) 0.025(4) 0.005(3) 0.004(3) -0.006(3)
C4 0.042(4) 0.022(3) 0.028(4) 0.000(3) -0.003(3) -0.015(3)
C5 0.047(4) 0.027(4) 0.022(4) -0.011(3) 0.004(3) -0.013(3)
C6 0.036(4) 0.019(3) 0.015(3) 0.001(3) 0.001(3) -0.010(3)
C7 0.025(3) 0.015(3) 0.015(3) 0.004(2) 0.002(3) 0.002(2)
C8 0.029(3) 0.025(3) 0.017(3) 0.008(3) -0.003(3) -0.011(3)
C9 0.069(6) 0.041(4) 0.020(4) -0.004(3) 0.003(4) 0.003(4)
C10 0.037(4) 0.065(6) 0.031(5) 0.020(4) -0.019(4) -0.022(4)
C11 0.047(4) 0.028(4) 0.026(4) 0.008(3) -0.008(3) -0.007(3)
C12 0.025(3) 0.015(3) 0.019(3) 0.000(2) 0.002(3) -0.002(2)
C13 0.031(4) 0.017(3) 0.033(4) 0.000(3) 0.016(3) -0.004(3)
C14 0.041(4) 0.027(4) 0.052(5) 0.007(4) 0.018(4) 0.005(3)
C15 0.065(6) 0.036(4) 0.024(4) -0.007(3) 0.017(4) 0.013(4)
C16 0.026(4) 0.035(4) 0.070(6) -0.024(4) 0.013(4) -0.007(3)
N1 0.022(3) 0.016(2) 0.023(3) -0.001(2) 0.004(2) 0.000(2)
N2 0.027(3) 0.023(3) 0.020(3) 0.000(2) -0.003(2) 0.004(2)
N3 0.028(3) 0.016(3) 0.038(4) -0.008(2) 0.010(3) -0.002(2)
N4 0.035(3) 0.024(3) 0.017(3) -0.001(2) -0.002(3) -0.009(2)
N5 0.025(3) 0.016(2) 0.015(3) 0.007(2) -0.003(2) -0.009(2)
N6 0.018(2) 0.019(2) 0.019(3) -0.004(2) 0.003(2) -0.002(2)
N7 0.034(3) 0.031(3) 0.028(4) 0.002(3) -0.002(3) -0.002(3)
N8 0.045(4) 0.019(3) 0.017(3) -0.002(2) 0.006(3) 0.001(2)
N9 0.026(3) 0.022(3) 0.035(4) 0.004(3) -0.010(3) -0.006(2)
O1 0.041(3) 0.027(2) 0.015(2) -0.0021(19) 0.010(2) -0.010(2)
O2 0.028(2) 0.024(2) 0.012(2) 0.0024(18) -0.0026(19) -0.0067(19)
O3 0.025(2) 0.019(2) 0.024(3) -0.0047(19) 0.0085(19) -0.0043(18)
O4 0.071(4) 0.055(4) 0.028(3) 0.011(3) 0.014(3) 0.006(3)
O5 0.043(3) 0.043(3) 0.037(3) 0.002(2) 0.005(3) 0.010(2)
O6 0.041(3) 0.046(3) 0.028(3) 0.006(2) 0.002(3) 0.015(2)
O7 0.046(3) 0.022(2) 0.019(3) -0.0037(19) 0.003(2) 0.003(2)
O8 0.068(4) 0.023(2) 0.014(3) 0.0025(19) 0.005(3) 0.003(2)
O9 0.097(5) 0.016(2) 0.026(3) -0.002(2) 0.006(3) 0.010(3)
O10 0.028(3) 0.028(3) 0.039(3) 0.000(2) 0.002(2) 0.001(2)
O11 0.028(3) 0.055(3) 0.042(3) 0.016(3) -0.005(3) -0.002(2)
O12 0.042(3) 0.033(3) 0.029(3) 0.004(2) 0.000(3) -0.014(2)
O13 0.054(3) 0.040(3) 0.033(3) 0.005(2) 0.019(3) 0.003(3)
O14 0.040(3) 0.025(3) 0.038(3) -0.002(2) 0.015(3) -0.002(2)
Pt1 0.02137(14) 0.01264(13) 0.01153(14) 0.00003(8) 0.00158(10) -0.00238(8)
Pt2 0.02172(14) 0.01245(13) 0.01315(14) -0.00153(8) 0.00191(10) -0.00259(8)

loop_
_geom_bond_atom_site_label_1
_geom_bond_atom_site_label_2
_geom_bond_distance
_geom_bond_site_symmetry_2
_geom_bond_publ_flag
C1 C6 1.379(9) . ?
C1 C2 1.390(9) . ?
C1 Pt1 2.064(6) . ?
C2 O1 1.370(8) . ?
C2 C3 1.397(9) . ?
C3 C4 1.376(10) . ?
C3 H3 0.91(7) . ?
C4 C5 1.388(11) . ?
C4 H4 0.73(8) . ?
C5 C6 1.386(9) . ?
C5 H5 0.94(7) . ?
C6 H6 1.04(7) . ?
C7 O2 1.276(7) . ?
C7 N5 1.284(8) . ?
C7 C8 1.522(9) . ?
C8 C10 1.520(9) . ?
C8 C11 1.548(9) . ?
C8 C9 1.550(10) . ?
C9 H9A 0.9800 . ?
C9 H9B 0.9800 . ?
C9 H9C 0.9800 . ?
C10 H10A 0.9800 . ?
C10 H10B 0.9800 . ?
C10 H10C 0.9800 . ?
C11 H11A 0.9800 . ?
C11 H11B 0.9800 . ?
C11 H11C 0.9800 . ?
C12 N6 1.295(7) . ?
C12 O3 1.302(7) . ?
C12 C13 1.516(9) . ?
C13 C15 1.512(10) . ?
C13 C16 1.534(9) . ?
C13 C14 1.537(9) . ?
C14 H14A 0.9800 . ?
C14 H14B 0.9800 . ?
C14 H14C 0.9800 . ?
C15 H15A 0.9800 . ?
C15 H15B 0.9800 . ?
C15 H15C 0.9800 . ?
C16 H16A 0.9800 . ?
C16 H16B 0.9800 . ?
C16 H16C 0.9800 . ?
N1 Pt1 2.037(5) . ?
N1 H1A 0.9100 . ?
N1 H1B 0.9100 . ?
N1 H1C 0.9100 . ?
N2 Pt1 2.028(5) . ?
N2 H2A 0.9100 . ?
N2 H2B 0.9100 . ?
N2 H2C 0.9100 . ?
N3 Pt2 2.054(5) . ?
N3 H3A 0.9100 . ?
N3 H3B 0.9100 . ?
N3 H3C 0.9100 . ?
N4 Pt2 2.047(6) . ?
N4 H4A 0.9100 . ?
N4 H4B 0.9100 . ?
N4 H4C 0.9100 . ?
N5 Pt2 2.008(5) . ?
N5 H15 0.79(2) . ?
N6 Pt2 2.010(5) . ?
N6 H6A 0.8800 . ?
N7 O5 1.234(8) . ?
N7 O6 1.247(7) . ?
N7 O4 1.263(8) . ?
N8 O9 1.249(7) . ?
N8 O8 1.255(7) . ?
N8 O7 1.258(7) . ?
N9 O12 1.239(7) . ?
N9 O11 1.250(7) . ?
N9 O10 1.256(7) . ?
O1 H1 0.88(2) . ?
O2 Pt1 2.029(4) . ?
O3 Pt1 2.020(4) . ?
O14 H40 1.06(9) . ?
O14 H41 0.81(7) . ?
Pt1 Pt2 2.6861(4) . ?
